data_7013903
loop_
_publ_author_name
'Bruce, Michael I.'
'Ellis, Benjamin G.'
'Gaudio, Maryka'
'Lapinte, Claude'
'Melino, Giovanni'
'Paul, Fr\'ed\'eric'
'Skelton, Brian W.'
'Smith, Mark E.'
'Toupet, Loic'
'White, Allan H.'

_publ_section_title
;
 Preparation, structures and some reactions of novel diynyl complexes
 of iron and ruthenium.
;
_journal_issue 10
_journal_name_full 'Dalton transactions (Cambridge, England : 2003)'
_journal_page_first 1601
_journal_page_last 1609
_journal_paper_doi 10.1039/b316297b
_journal_year 2004
_chemical_absolute_configuration unk
_chemical_formula_moiety 'C66 H58 P4 Ru2'
_chemical_formula_sum 'C66 H58 P4 Ru2'
_chemical_formula_weight 1177.23
_space_group_IT_number 4
_symmetry_cell_setting monoclinic
_symmetry_space_group_name_Hall 'P 2yb'
_symmetry_space_group_name_H-M 'P 1 21 1'
_audit_creation_date 02-01-13
_audit_creation_method Xtal3.6
_cell_angle_alpha 90.00000
_cell_angle_beta 106.405(4)
_cell_angle_gamma 90.00000
_cell_formula_units_Z 2
_cell_length_a 9.434(2)
_cell_length_b 18.936(4)
_cell_length_c 15.324(4)
_cell_measurement_reflns_used 4902
_cell_measurement_temperature 150(2)
_cell_measurement_theta_max 24.5
_cell_measurement_theta_min 2.4
_cell_volume 2626.1(10)
_computing_cell_refinement 'Siemens SAINT (Siemens, 1995)'
_computing_data_collection 'Siemens SMART (Siemens, 1995)'
_computing_data_reduction 'xtal ADDREF SORTRF'
_computing_molecular_graphics xtal
_computing_publication_material 'xtal BONDLA CIFIO'
_computing_structure_refinement 'xtal CRYLSQ'
_computing_structure_solution xtal
_diffrn_ambient_temperature 150(2)
_diffrn_measured_fraction_theta_full 1.00
_diffrn_measured_fraction_theta_max 1.00
_diffrn_measurement_device_type
;
Bruker SMART CCD diffractometer
;
_diffrn_measurement_method '\w scans'
_diffrn_radiation_detector 'CCD area detector'
_diffrn_radiation_monochromator graphite
_diffrn_radiation_source 'sealed tube'
_diffrn_radiation_type 'Mo K\a'
_diffrn_radiation_wavelength .71073
_diffrn_reflns_av_R_equivalents .033
_diffrn_reflns_av_sigmaI/netI .056
_diffrn_reflns_limit_h_max 10
_diffrn_reflns_limit_h_min -11
_diffrn_reflns_limit_k_max 22
_diffrn_reflns_limit_k_min -22
_diffrn_reflns_limit_l_max 18
_diffrn_reflns_limit_l_min -18
_diffrn_reflns_number 9069
_diffrn_reflns_theta_full 25.00
_diffrn_reflns_theta_max 25.00
_diffrn_reflns_theta_min 1.39
_diffrn_standards_decay_% 0
_exptl_absorpt_coefficient_mu .74
_exptl_absorpt_correction_T_max .84
_exptl_absorpt_correction_T_min .53
_exptl_absorpt_correction_type multi-scan
_exptl_absorpt_process_details
;
SADABS; Sheldrick, 1996
;
_exptl_crystal_colour orange
_exptl_crystal_density_diffrn 1.489
_exptl_crystal_density_method 'not measured'
_exptl_crystal_description prism
_exptl_crystal_F_000 1204
_exptl_crystal_size_max .14
_exptl_crystal_size_mid .11
_exptl_crystal_size_min .1
_refine_diff_density_max 1.424
_refine_diff_density_min -2.079
_refine_ls_extinction_method none
_refine_ls_goodness_of_fit_all 1.145
_refine_ls_goodness_of_fit_ref 1.187
_refine_ls_hydrogen_treatment noref
_refine_ls_matrix_type full
_refine_ls_number_constraints 0
_refine_ls_number_parameters 648
_refine_ls_number_reflns 4186
_refine_ls_number_restraints 0
_refine_ls_R_factor_all .057
_refine_ls_R_factor_gt .048
_refine_ls_shift/su_max .006
_refine_ls_shift/su_mean .001
_refine_ls_structure_factor_coef F
_refine_ls_weighting_scheme calc
_refine_ls_wR_factor_all .057
_refine_ls_wR_factor_ref .055
_reflns_d_resolution_high .842
_reflns_d_resolution_low 14.657
_reflns_limit_h_max 11
_reflns_limit_h_min 0
_reflns_limit_k_max 22
_reflns_limit_k_min 0
_reflns_limit_l_max 17
_reflns_limit_l_min -18
_reflns_number_gt 4186
_reflns_number_total 4763
_reflns_threshold_expression 'F    > 4.00 sig(F   )'
_cod_data_source_file b316297b.txt
_cod_data_source_block br858
_cod_original_sg_symbol_Hall p_2yb
_cod_original_sg_symbol_H-M P_1_21_1
_cod_database_code 7013903

loop_
_symmetry_equiv_pos_as_xyz
+x,+y,+z
-x,1/2+y,-z

loop_
_atom_site_label
_atom_site_fract_x
_atom_site_fract_y
_atom_site_fract_z
_atom_site_U_iso_or_equiv
_atom_site_adp_type
_atom_site_calc_flag
_atom_site_calc_attached_atom
_atom_site_occupancy
_atom_site_disorder_assembly
_atom_site_disorder_group
Ru1 .64605(7) .50000(5) .95021(5) .0209(3) Uani ? ? 1.00000 ? ?
Ru2 .02193(7) .52188(5) .49657(5) .0226(3) Uani ? ? 1.00000 ? ?
P11 .7167(3) .41891(14) .86573(17) .0229(12) Uani ? ? 1.00000 ? ?
C1111 .9089(11) .3897(5) .9111(7) .028(5) Uani ? ? 1.00000 ? ?
C1112 .9451(11) .3384(6) .9779(7) .027(5) Uani ? ? 1.00000 ? ?
C1113 1.0909(12) .3199(5) 1.0180(7) .031(5) Uani ? ? 1.00000 ? ?
C1114 1.2020(11) .3540(5) .9911(8) .032(5) Uani ? ? 1.00000 ? ?
C1115 1.1705(11) .4052(6) .9264(9) .038(6) Uani ? ? 1.00000 ? ?
C1116 1.0227(11) .4243(5) .8848(7) .029(5) Uani ? ? 1.00000 ? ?
C1121 .6230(11) .3345(5) .8444(7) .024(5) Uani ? ? 1.00000 ? ?
C1122 .4962(11) .3215(5) .8733(7) .029(5) Uani ? ? 1.00000 ? ?
C1123 .4285(12) .2567(6) .8597(8) .036(6) Uani ? ? 1.00000 ? ?
C1124 .4774(12) .2033(5) .8136(8) .035(5) Uani ? ? 1.00000 ? ?
C1125 .6042(11) .2150(5) .7856(7) .028(5) Uani ? ? 1.00000 ? ?
C1126 .6740(11) .2793(6) .8013(7) .030(5) Uani ? ? 1.00000 ? ?
C110 .7010(12) .4522(5) .7498(8) .031(5) Uani ? ? 1.00000 ? ?
C120 .7052(11) .5325(7) .7468(7) .035(5) Uani ? ? 1.00000 ? ?
P12 .7253(3) .57407(14) .85856(17) .0229(12) Uani ? ? 1.00000 ? ?
C1211 .9169(10) .6045(5) .9002(7) .024(5) Uani ? ? 1.00000 ? ?
C1212 1.0234(11) .6013(6) .8488(7) .034(5) Uani ? ? 1.00000 ? ?
C1213 1.1646(12) .6252(6) .8882(8) .038(6) Uani ? ? 1.00000 ? ?
C1214 1.2084(12) .6518(6) .9742(9) .039(6) Uani ? ? 1.00000 ? ?
C1215 1.1054(12) .6560(7) 1.0251(8) .041(6) Uani ? ? 1.00000 ? ?
C1216 .9615(11) .6331(6) .9851(7) .032(5) Uani ? ? 1.00000 ? ?
C1221 .6319(11) .6602(5) .8304(7) .025(5) Uani ? ? 1.00000 ? ?
C1222 .5413(11) .6852(6) .8810(7) .031(5) Uani ? ? 1.00000 ? ?
C1223 .4807(12) .7523(5) .8642(8) .031(6) Uani ? ? 1.00000 ? ?
C1224 .5042(12) .7933(6) .7991(8) .037(6) Uani ? ? 1.00000 ? ?
C1225 .5899(14) .7685(7) .7457(8) .044(6) Uani ? ? 1.00000 ? ?
C1226 .6561(12) .7032(6) .7626(7) .034(6) Uani ? ? 1.00000 ? ?
C1 .4594(9) .5052(5) .8462(6) .021(4) Uani ? ? 1.00000 ? ?
C2 .3505(9) .5090(5) .7810(6) .022(4) Uani ? ? 1.00000 ? ?
C3 .2327(9) .5145(5) .7021(6) .025(4) Uani ? ? 1.00000 ? ?
C4 .1436(9) .5191(6) .6271(6) .025(4) Uani ? ? 1.00000 ? ?
P21 .1068(3) .63301(14) .50021(17) .0244(12) Uani ? ? 1.00000 ? ?
C2111 .0446(10) .6843(6) .3951(7) .029(5) Uani ? ? 1.00000 ? ?
C2112 .0371(12) .7590(5) .3927(8) .032(5) Uani ? ? 1.00000 ? ?
C2113 -.0062(12) .7940(6) .3104(7) .034(6) Uani ? ? 1.00000 ? ?
C2114 -.0377(12) .7582(6) .2298(8) .035(6) Uani ? ? 1.00000 ? ?
C2115 -.0286(11) .6849(6) .2315(7) .035(5) Uani ? ? 1.00000 ? ?
C2116 .0088(11) .6492(5) .3124(7) .029(5) Uani ? ? 1.00000 ? ?
C2121 .0635(11) .6918(5) .5829(6) .026(5) Uani ? ? 1.00000 ? ?
C2122 .1575(12) .7095(6) .6658(7) .034(5) Uani ? ? 1.00000 ? ?
C2123 .1116(14) .7521(6) .7270(9) .046(7) Uani ? ? 1.00000 ? ?
C2124 -.0311(13) .7770(6) .7040(8) .037(6) Uani ? ? 1.00000 ? ?
C2125 -.1280(13) .7618(6) .6217(8) .037(6) Uani ? ? 1.00000 ? ?
C2126 -.0834(12) .7182(6) .5609(7) .034(5) Uani ? ? 1.00000 ? ?
C210 .3108(12) .6371(6) .5206(8) .033(5) Uani ? ? 1.00000 ? ?
C220 .3772(10) .5633(6) .5330(7) .029(5) Uani ? ? 1.00000 ? ?
P22 .2430(2) .49640(15) .47439(15) .0226(10) Uani ? ? 1.00000 ? ?
C2211 .2560(9) .4953(6) .3578(6) .027(4) Uani ? ? 1.00000 ? ?
C2212 .3667(11) .5301(6) .3291(7) .035(5) Uani ? ? 1.00000 ? ?
C2213 .3760(13) .5238(7) .2420(8) .048(6) Uani ? ? 1.00000 ? ?
C2214 .2727(14) .4847(6) .1795(8) .045(7) Uani ? ? 1.00000 ? ?
C2215 .1578(11) .4496(6) .2052(8) .035(5) Uani ? ? 1.00000 ? ?
C2216 .1548(11) .4553(6) .2935(7) .031(5) Uani ? ? 1.00000 ? ?
C2221 .3361(11) .4148(6) .5158(7) .026(5) Uani ? ? 1.00000 ? ?
C2222 .2894(12) .3709(6) .5742(7) .032(5) Uani ? ? 1.00000 ? ?
C2223 .3608(12) .3080(6) .6054(7) .038(6) Uani ? ? 1.00000 ? ?
C2224 .4823(13) .2863(6) .5759(8) .043(6) Uani ? ? 1.00000 ? ?
C2225 .5295(12) .3288(6) .5161(7) .039(6) Uani ? ? 1.00000 ? ?
C2226 .4615(11) .3917(6) .4875(8) .034(5) Uani ? ? 1.00000 ? ?
C101 .5706(12) .4549(5) 1.0654(7) .033(6) Uani ? ? 1.00000 ? ?
C102 .7252(12) .4474(5) 1.0855(7) .030(5) Uani ? ? 1.00000 ? ?
C103 .7905(9) .5134(6) 1.0935(6) .029(5) Uani ? ? 1.00000 ? ?
C104 .6763(12) .5641(5) 1.0776(7) .028(5) Uani ? ? 1.00000 ? ?
C105 .5396(10) .5288(7) 1.0590(6) .032(5) Uani ? ? 1.00000 ? ?
C201 -.2105(9) .5214(7) .5071(6) .035(5) Uani ? ? 1.00000 ? ?
C202 -.2110(10) .5437(6) .4187(7) .034(5) Uani ? ? 1.00000 ? ?
C203 -.1622(10) .4904(7) .3746(7) .036(5) Uani ? ? 1.00000 ? ?
C204 -.1290(11) .4310(6) .4346(7) .034(5) Uani ? ? 1.00000 ? ?
C205 -.1560(11) .4502(7) .5156(8) .043(6) Uani ? ? 1.00000 ? ?
H1112 .86717 .31535 .99765 .03200 Uiso ? ? 1.00000 ? ?
H1113 1.11663 .28255 1.06414 .04000 Uiso ? ? 1.00000 ? ?
H1114 1.30373 .34137 1.02138 .04200 Uiso ? ? 1.00000 ? ?
H1115 1.24747 .42848 .90773 .04700 Uiso ? ? 1.00000 ? ?
H1116 .99858 .46097 .83941 .03700 Uiso ? ? 1.00000 ? ?
H1122 .46095 .35726 .90591 .03500 Uiso ? ? 1.00000 ? ?
H1123 .34425 .24707 .88308 .04900 Uiso ? ? 1.00000 ? ?
H1124 .42513 .15897 .79991 .04400 Uiso ? ? 1.00000 ? ?
H1125 .64158 .17794 .75484 .03600 Uiso ? ? 1.00000 ? ?
H1126 .76096 .28632 .78118 .03900 Uiso ? ? 1.00000 ? ?
H110a .78011 .43333 .72908 .04100 Uiso ? ? 1.00000 ? ?
H110b .60951 .43570 .70890 .04100 Uiso ? ? 1.00000 ? ?
H120a .61550 .54947 .70520 .04000 Uiso ? ? 1.00000 ? ?
H120b .78604 .54710 .72504 .04000 Uiso ? ? 1.00000 ? ?
H1212 .99368 .58191 .78807 .04200 Uiso ? ? 1.00000 ? ?
H1213 1.23499 .62219 .85459 .05000 Uiso ? ? 1.00000 ? ?
H1214 1.30896 .66711 .99958 .04700 Uiso ? ? 1.00000 ? ?
H1215 1.13434 .67309 1.08670 .05100 Uiso ? ? 1.00000 ? ?
H1216 .89054 .63614 1.01768 .03900 Uiso ? ? 1.00000 ? ?
H1222 .52204 .65626 .92811 .03800 Uiso ? ? 1.00000 ? ?
H1223 .41855 .76905 .90004 .03700 Uiso ? ? 1.00000 ? ?
H1224 .46533 .84016 .79163 .04700 Uiso ? ? 1.00000 ? ?
H1225 .59908 .79558 .69375 .05300 Uiso ? ? 1.00000 ? ?
H1226 .72155 .68639 .72819 .04400 Uiso ? ? 1.00000 ? ?
H2112 .06412 .78442 .44932 .04100 Uiso ? ? 1.00000 ? ?
H2113 -.01668 .84454 .31015 .04400 Uiso ? ? 1.00000 ? ?
H2114 -.06362 .78223 .17119 .04800 Uiso ? ? 1.00000 ? ?
H2115 -.05270 .65815 .17615 .04300 Uiso ? ? 1.00000 ? ?
H2116 .01159 .59856 .31247 .03700 Uiso ? ? 1.00000 ? ?
H2122 .25659 .69006 .68210 .04500 Uiso ? ? 1.00000 ? ?
H2123 .17900 .76446 .78475 .05800 Uiso ? ? 1.00000 ? ?
H2124 -.06501 .80427 .74731 .04600 Uiso ? ? 1.00000 ? ?
H2125 -.22403 .78195 .60559 .05000 Uiso ? ? 1.00000 ? ?
H2126 -.15389 .70549 .50118 .04300 Uiso ? ? 1.00000 ? ?
H210a .33480 .65955 .47012 .04200 Uiso ? ? 1.00000 ? ?
H210b .35535 .66480 .57399 .04200 Uiso ? ? 1.00000 ? ?
H220a .40931 .55207 .59653 .04000 Uiso ? ? 1.00000 ? ?
H220b .46125 .56127 .50976 .04000 Uiso ? ? 1.00000 ? ?
H2212 .43894 .55886 .37356 .04600 Uiso ? ? 1.00000 ? ?
H2213 .45552 .54496 .22341 .06100 Uiso ? ? 1.00000 ? ?
H2214 .27518 .48028 .11641 .05300 Uiso ? ? 1.00000 ? ?
H2215 .08292 .42178 .16164 .04400 Uiso ? ? 1.00000 ? ?
H2216 .08113 .43022 .31311 .04200 Uiso ? ? 1.00000 ? ?
H2222 .20428 .38269 .59337 .03600 Uiso ? ? 1.00000 ? ?
H2223 .32825 .27969 .64840 .04500 Uiso ? ? 1.00000 ? ?
H2224 .52797 .24066 .59599 .05700 Uiso ? ? 1.00000 ? ?
H2225 .61145 .31450 .49467 .04700 Uiso ? ? 1.00000 ? ?
H2226 .49752 .41993 .44689 .04100 Uiso ? ? 1.00000 ? ?
H101 .49972 .41743 1.05699 .04400 Uiso ? ? 1.00000 ? ?
H102 .77603 .40210 1.09384 .04000 Uiso ? ? 1.00000 ? ?
H103 .89546 .52303 1.10567 .03400 Uiso ? ? 1.00000 ? ?
H104 .68895 .61381 1.08151 .04000 Uiso ? ? 1.00000 ? ?
H105 .44482 .55077 1.04463 .03700 Uiso ? ? 1.00000 ? ?
H201 -.23929 .54813 .55266 .04500 Uiso ? ? 1.00000 ? ?
H202 -.24191 .58848 .39256 .04400 Uiso ? ? 1.00000 ? ?
H203 -.15215 .49313 .31274 .04600 Uiso ? ? 1.00000 ? ?
H204 -.09700 .38419 .42044 .04700 Uiso ? ? 1.00000 ? ?
H205 -.13974 .42076 .56995 .05300 Uiso ? ? 1.00000 ? ?

loop_
_atom_site_aniso_label
_atom_site_aniso_U_11
_atom_site_aniso_U_22
_atom_site_aniso_U_33
_atom_site_aniso_U_12
_atom_site_aniso_U_13
_atom_site_aniso_U_23
Ru1 .0155(3) .0269(4) .0242(4) .0000(3) .0119(3) -.0003(3)
Ru2 .0146(3) .0315(4) .0253(4) .0004(3) .0115(3) .0008(3)
P11 .0163(13) .0285(14) .0270(14) .0011(10) .0112(11) -.0020(10)
C1111 .019(5) .027(6) .043(6) .001(4) .014(5) -.007(4)
C1112 .021(5) .037(6) .027(5) -.002(4) .014(4) -.002(4)
C1113 .030(6) .035(6) .028(5) .004(4) .008(5) -.004(4)
C1114 .020(6) .031(6) .046(7) .001(4) .013(5) -.007(5)
C1115 .018(6) .033(6) .069(9) -.006(4) .022(6) -.012(6)
C1116 .018(5) .028(5) .048(6) .001(4) .022(5) .003(5)
C1121 .020(5) .029(6) .024(5) .003(4) .008(4) -.005(4)
C1122 .020(6) .035(6) .040(6) -.001(4) .020(5) -.008(4)
C1123 .028(6) .040(7) .051(8) -.005(5) .030(6) -.007(5)
C1124 .027(6) .028(6) .050(7) -.007(4) .009(5) .001(5)
C1125 .026(5) .029(6) .032(6) .001(4) .012(5) .001(4)
C1126 .023(6) .036(6) .035(6) -.005(5) .014(5) -.003(5)
C110 .034(6) .031(6) .034(6) .001(4) .019(5) -.003(4)
C120 .030(5) .052(7) .026(5) -.007(5) .014(4) -.003(5)
P12 .0168(13) .0280(14) .0268(14) -.0017(10) .0107(11) .0000(10)
C1211 .012(5) .027(5) .038(6) .001(4) .018(4) .006(4)
C1212 .025(6) .042(6) .039(6) -.000(5) .019(5) -.008(5)
C1213 .026(6) .043(7) .054(8) -.007(5) .025(5) -.008(5)
C1214 .021(6) .038(7) .060(8) -.004(5) .017(6) .004(6)
C1215 .026(6) .061(8) .039(7) -.010(5) .015(5) -.007(6)
C1216 .025(6) .046(7) .029(6) -.012(5) .014(5) -.013(5)
C1221 .019(5) .029(5) .030(6) -.001(4) .011(4) -.002(4)
C1222 .024(6) .042(6) .029(6) -.001(4) .012(5) .005(5)
C1223 .025(6) .032(7) .043(7) .004(4) .020(5) -.005(4)
C1224 .031(7) .041(7) .040(6) .006(5) .012(5) -.000(5)
C1225 .044(7) .046(7) .048(7) .002(6) .024(6) .011(6)
C1226 .030(6) .041(7) .040(6) .004(5) .025(5) .011(5)
C1 .024(4) .020(5) .028(4) -.007(4) .021(4) -.002(4)
C2 .023(4) .017(5) .032(5) -.003(4) .021(4) -.003(4)
C3 .021(4) .027(6) .034(5) .001(4) .017(4) -.001(4)
C4 .015(4) .034(6) .033(5) .006(4) .019(4) -.001(5)
P21 .0191(12) .0285(14) .0296(13) .0005(10) .0132(10) -.0007(11)
C2111 .015(5) .040(6) .036(6) .001(4) .015(4) -.000(5)
C2112 .035(6) .029(6) .038(6) -.003(4) .019(5) -.003(4)
C2113 .035(7) .032(6) .045(7) -.000(5) .027(5) .007(5)
C2114 .030(6) .041(7) .038(6) -.001(5) .017(5) .011(5)
C2115 .031(6) .037(6) .043(6) -.007(5) .020(5) -.005(5)
C2116 .030(5) .028(5) .031(6) .003(4) .014(4) .003(4)
C2121 .026(5) .024(5) .028(5) .001(4) .010(4) .004(4)
C2122 .035(6) .034(6) .037(6) .001(5) .015(5) -.011(5)
C2123 .046(7) .052(8) .043(7) -.003(6) .015(6) -.013(5)
C2124 .044(7) .031(6) .044(7) .003(5) .026(6) .005(5)
C2125 .038(7) .037(6) .045(7) .007(5) .026(6) .005(5)
C2126 .036(6) .039(6) .034(6) .007(5) .020(5) .003(5)
C210 .028(6) .030(6) .045(7) -.006(4) .017(5) -.004(5)
C220 .009(5) .041(6) .040(6) .002(4) .010(4) .002(5)
P22 .0156(10) .0274(12) .0291(12) -.0010(10) .0132(9) .0000(11)
C2211 .025(5) .027(5) .034(5) .007(4) .017(4) -.001(5)
C2212 .036(5) .032(5) .043(6) -.012(5) .023(5) -.010(5)
C2213 .057(7) .053(7) .051(7) -.022(7) .043(6) -.004(6)
C2214 .064(8) .038(7) .052(7) .001(6) .046(6) -.003(5)
C2215 .021(5) .036(6) .050(7) .003(4) .011(5) -.010(5)
C2216 .023(5) .042(6) .031(6) -.007(4) .013(4) -.002(5)
C2221 .017(5) .038(6) .024(5) -.004(4) .009(4) -.002(4)
C2222 .034(6) .034(6) .033(6) .009(5) .016(5) .001(5)
C2223 .041(7) .033(6) .045(6) .005(5) .022(5) .005(5)
C2224 .048(7) .033(7) .047(7) .016(5) .012(6) -.002(5)
C2225 .027(6) .049(7) .044(7) .012(5) .018(5) .005(5)
C2226 .024(5) .037(6) .050(7) .010(5) .023(5) .013(5)
C101 .042(7) .029(6) .032(6) -.006(5) .018(5) .002(4)
C102 .034(6) .034(6) .021(5) -.000(5) .008(5) -.001(4)
C103 .021(4) .045(7) .024(4) .005(5) .011(4) .004(5)
C104 .040(7) .027(6) .021(5) -.008(4) .018(5) -.007(4)
C105 .020(5) .062(7) .019(5) .003(5) .015(4) -.000(5)
C201 .009(4) .066(8) .032(5) -.004(5) .009(4) -.007(6)
C202 .015(5) .042(7) .044(6) -.001(4) .005(4) .007(5)
C203 .016(5) .055(7) .036(5) -.002(5) .008(4) -.005(5)
C204 .029(6) .039(6) .037(6) -.008(5) .012(5) -.004(5)
C205 .016(5) .055(8) .056(8) -.012(5) .007(5) .008(6)

loop_
_atom_type_symbol
_atom_type_description
_atom_type_oxidation_number
_atom_type_number_in_cell
_atom_type_scat_dispersion_real
_atom_type_scat_dispersion_imag
_atom_type_scat_source
C ? 0 132 .002 .002 'Int Tables Vol IV Tables 2.2B and 2.3.1'
H ? 0 116 0 0 'Int Tables Vol IV Tables 2.2B and 2.3.1'
P ? 0 8 .09 .095 'Int Tables Vol IV Tables 2.2B and 2.3.1'
Ru ? 0 4 -1.42 .836 'Int Tables Vol IV Tables 2.2B and 2.3.1'

loop_
_geom_angle_atom_site_label_1
_geom_angle_atom_site_label_2
_geom_angle_atom_site_label_3
_geom_angle_site_symmetry_1
_geom_angle_site_symmetry_2
_geom_angle_site_symmetry_3
_geom_angle
_geom_angle_publ_flag
P11 Ru1 P12 . . . 81.99(10) ?
P11 Ru1 C1 . . . 85.0(3) ?
P11 Ru1 C101 . . . 114.0(3) ?
P11 Ru1 C102 . . . 99.0(3) ?
P11 Ru1 C103 . . . 116.6(3) ?
P11 Ru1 C104 . . . 153.1(3) ?
P11 Ru1 C105 . . . 150.4(3) ?
P12 Ru1 C1 . . . 81.2(3) ?
P12 Ru1 C101 . . . 163.3(3) ?
P12 Ru1 C102 . . . 140.7(3) ?
P12 Ru1 C103 . . . 108.8(3) ?
P12 Ru1 C104 . . . 102.8(3) ?
P12 Ru1 C105 . . . 127.4(3) ?
C1 Ru1 C101 . . . 103.8(4) ?
C1 Ru1 C102 . . . 138.1(4) ?
C1 Ru1 C103 . . . 156.9(4) ?
C1 Ru1 C104 . . . 121.9(4) ?
C1 Ru1 C105 . . . 95.8(3) ?
C101 Ru1 C102 . . . 36.7(4) ?
C101 Ru1 C103 . . . 61.0(4) ?
C101 Ru1 C104 . . . 60.9(4) ?
C101 Ru1 C105 . . . 37.1(4) ?
C102 Ru1 C103 . . . 36.0(4) ?
C102 Ru1 C104 . . . 60.5(4) ?
C102 Ru1 C105 . . . 61.3(4) ?
C103 Ru1 C104 . . . 36.6(4) ?
C103 Ru1 C105 . . . 61.4(3) ?
C104 Ru1 C105 . . . 36.6(4) ?
C4 Ru2 P21 . . . 84.3(3) ?
C4 Ru2 P22 . . . 81.5(3) ?
C4 Ru2 C201 . . . 102.9(4) ?
C4 Ru2 C202 . . . 137.8(4) ?
C4 Ru2 C203 . . . 156.1(4) ?
C4 Ru2 C204 . . . 120.9(4) ?
C4 Ru2 C205 . . . 95.4(4) ?
P21 Ru2 P22 . . . 82.31(10) ?
P21 Ru2 C201 . . . 110.5(4) ?
P21 Ru2 C202 . . . 97.5(3) ?
P21 Ru2 C203 . . . 117.1(3) ?
P21 Ru2 C204 . . . 154.1(3) ?
P21 Ru2 C205 . . . 147.0(3) ?
P22 Ru2 C201 . . . 166.7(3) ?
P22 Ru2 C202 . . . 140.7(3) ?
P22 Ru2 C203 . . . 110.4(3) ?
P22 Ru2 C204 . . . 105.8(3) ?
P22 Ru2 C205 . . . 130.4(3) ?
C201 Ru2 C202 . . . 37.0(4) ?
C201 Ru2 C203 . . . 61.1(4) ?
C201 Ru2 C204 . . . 61.0(4) ?
C201 Ru2 C205 . . . 37.4(5) ?
C202 Ru2 C203 . . . 35.6(4) ?
C202 Ru2 C204 . . . 60.5(4) ?
C202 Ru2 C205 . . . 61.3(4) ?
C203 Ru2 C204 . . . 37.0(4) ?
C203 Ru2 C205 . . . 61.0(4) ?
C204 Ru2 C205 . . . 35.8(5) ?
Ru1 P11 C1111 . . . 114.4(4) ?
Ru1 P11 C1121 . . . 120.2(4) ?
Ru1 P11 C110 . . . 111.5(4) ?
C1111 P11 C1121 . . . 100.5(4) ?
C1111 P11 C110 . . . 105.6(5) ?
C1121 P11 C110 . . . 103.0(5) ?
P11 C1111 C1112 . . . 120.2(8) ?
P11 C1111 C1116 . . . 120.2(7) ?
C1112 C1111 C1116 . . . 119.3(9) ?
C1111 C1112 C1113 . . . 120.8(10) ?
C1111 C1112 H1112 . . . 119.7 ?
C1113 C1112 H1112 . . . 119.5 ?
C1112 C1113 C1114 . . . 119.3(9) ?
C1112 C1113 H1113 . . . 121.0 ?
C1114 C1113 H1113 . . . 119.7 ?
C1113 C1114 C1115 . . . 121.4(9) ?
C1113 C1114 H1114 . . . 118.1 ?
C1115 C1114 H1114 . . . 120.5 ?
C1114 C1115 C1116 . . . 119.9(11) ?
C1114 C1115 H1115 . . . 121.2 ?
C1116 C1115 H1115 . . . 118.9 ?
C1111 C1116 C1115 . . . 119.2(10) ?
C1111 C1116 H1116 . . . 119.8 ?
C1115 C1116 H1116 . . . 120.9 ?
P11 C1121 C1122 . . . 120.8(8) ?
P11 C1121 C1126 . . . 122.2(9) ?
C1122 C1121 C1126 . . . 117.0(9) ?
C1121 C1122 C1123 . . . 120.6(11) ?
C1121 C1122 H1122 . . . 119.4 ?
C1123 C1122 H1122 . . . 119.9 ?
C1122 C1123 C1124 . . . 121.5(12) ?
C1122 C1123 H1123 . . . 120.2 ?
C1124 C1123 H1123 . . . 118.2 ?
C1123 C1124 C1125 . . . 118.5(10) ?
C1123 C1124 H1124 . . . 121.5 ?
C1125 C1124 H1124 . . . 120.0 ?
C1124 C1125 C1126 . . . 119.8(10) ?
C1124 C1125 H1125 . . . 119.8 ?
C1126 C1125 H1125 . . . 120.4 ?
C1121 C1126 C1125 . . . 122.4(11) ?
C1121 C1126 H1126 . . . 119.1 ?
C1125 C1126 H1126 . . . 118.5 ?
P11 C110 C120 . . . 112.0(8) ?
P11 C110 H110a . . . 109.4 ?
P11 C110 H110b . . . 109.1 ?
C120 C110 H110a . . . 109.5 ?
C120 C110 H110b . . . 109.3 ?
H110a C110 H110b . . . 107.5 ?
C110 C120 P12 . . . 113.2(8) ?
C110 C120 H120a . . . 109.2 ?
C110 C120 H120b . . . 109.2 ?
P12 C120 H120a . . . 108.3 ?
P12 C120 H120b . . . 108.5 ?
H120a C120 H120b . . . 108.2 ?
Ru1 P12 C120 . . . 110.3(4) ?
Ru1 P12 C1211 . . . 116.5(3) ?
Ru1 P12 C1221 . . . 118.3(4) ?
C120 P12 C1211 . . . 106.9(5) ?
C120 P12 C1221 . . . 104.0(5) ?
C1211 P12 C1221 . . . 99.4(4) ?
P12 C1211 C1212 . . . 124.6(7) ?
P12 C1211 C1216 . . . 117.8(9) ?
C1212 C1211 C1216 . . . 117.6(9) ?
C1211 C1212 C1213 . . . 119.0(10) ?
C1211 C1212 H1212 . . . 119.0 ?
C1213 C1212 H1212 . . . 122.0 ?
C1212 C1213 C1214 . . . 122.6(12) ?
C1212 C1213 H1213 . . . 118.7 ?
C1214 C1213 H1213 . . . 118.7 ?
C1213 C1214 C1215 . . . 119.3(10) ?
C1213 C1214 H1214 . . . 119.9 ?
C1215 C1214 H1214 . . . 120.9 ?
C1214 C1215 C1216 . . . 118.5(10) ?
C1214 C1215 H1215 . . . 120.9 ?
C1216 C1215 H1215 . . . 120.5 ?
C1211 C1216 C1215 . . . 123.0(11) ?
C1211 C1216 H1216 . . . 117.2 ?
C1215 C1216 H1216 . . . 119.9 ?
P12 C1221 C1222 . . . 119.8(8) ?
P12 C1221 C1226 . . . 121.7(9) ?
C1222 C1221 C1226 . . . 118.4(9) ?
C1221 C1222 C1223 . . . 119.6(11) ?
C1221 C1222 H1222 . . . 120.1 ?
C1223 C1222 H1222 . . . 120.4 ?
C1222 C1223 C1224 . . . 121.8(12) ?
C1222 C1223 H1223 . . . 118.7 ?
C1224 C1223 H1223 . . . 119.5 ?
C1223 C1224 C1225 . . . 119.6(11) ?
C1223 C1224 H1224 . . . 119.5 ?
C1225 C1224 H1224 . . . 120.8 ?
C1224 C1225 C1226 . . . 120.2(12) ?
C1224 C1225 H1225 . . . 120.5 ?
C1226 C1225 H1225 . . . 119.3 ?
C1221 C1226 C1225 . . . 120.4(11) ?
C1221 C1226 H1226 . . . 118.5 ?
C1225 C1226 H1226 . . . 121.1 ?
Ru1 C1 C2 . . . 177.1(9) ?
C1 C2 C3 . . . 175.7(10) ?
C2 C3 C4 . . . 171.6(10) ?
Ru2 C4 C3 . . . 171.4(9) ?
Ru2 P21 C2111 . . . 116.9(3) ?
Ru2 P21 C2121 . . . 116.3(4) ?
Ru2 P21 C210 . . . 112.8(3) ?
C2111 P21 C2121 . . . 102.0(5) ?
C2111 P21 C210 . . . 100.6(5) ?
C2121 P21 C210 . . . 106.4(5) ?
P21 C2111 C2112 . . . 123.7(8) ?
P21 C2111 C2116 . . . 119.0(8) ?
C2112 C2111 C2116 . . . 117.3(9) ?
C2111 C2112 C2113 . . . 120.2(10) ?
C2111 C2112 H2112 . . . 118.6 ?
C2113 C2112 H2112 . . . 121.2 ?
C2112 C2113 C2114 . . . 121.3(10) ?
C2112 C2113 H2113 . . . 119.1 ?
C2114 C2113 H2113 . . . 119.6 ?
C2113 C2114 C2115 . . . 118.9(10) ?
C2113 C2114 H2114 . . . 122.3 ?
C2115 C2114 H2114 . . . 118.8 ?
C2114 C2115 C2116 . . . 120.6(10) ?
C2114 C2115 H2115 . . . 120.8 ?
C2116 C2115 H2115 . . . 118.5 ?
C2111 C2116 C2115 . . . 121.7(10) ?
C2111 C2116 H2116 . . . 118.7 ?
C2115 C2116 H2116 . . . 119.6 ?
P21 C2121 C2122 . . . 125.6(8) ?
P21 C2121 C2126 . . . 116.5(7) ?
C2122 C2121 C2126 . . . 117.8(10) ?
C2121 C2122 C2123 . . . 121.5(10) ?
C2121 C2122 H2122 . . . 118.0 ?
C2123 C2122 H2122 . . . 120.5 ?
C2122 C2123 C2124 . . . 119.6(10) ?
C2122 C2123 H2123 . . . 120.6 ?
C2124 C2123 H2123 . . . 119.8 ?
C2123 C2124 C2125 . . . 121.1(12) ?
C2123 C2124 H2124 . . . 119.9 ?
C2125 C2124 H2124 . . . 118.9 ?
C2124 C2125 C2126 . . . 119.5(11) ?
C2124 C2125 H2125 . . . 119.8 ?
C2126 C2125 H2125 . . . 120.7 ?
C2121 C2126 C2125 . . . 120.5(9) ?
C2121 C2126 H2126 . . . 119.1 ?
C2125 C2126 H2126 . . . 120.4 ?
P21 C210 C220 . . . 110.6(7) ?
P21 C210 H210a . . . 110.4 ?
P21 C210 H210b . . . 110.4 ?
C220 C210 H210a . . . 108.9 ?
C220 C210 H210b . . . 109.2 ?
H210a C210 H210b . . . 107.3 ?
C210 C220 P22 . . . 111.7(6) ?
C210 C220 H220a . . . 109.4 ?
C210 C220 H220b . . . 110.2 ?
P22 C220 H220a . . . 108.7 ?
P22 C220 H220b . . . 108.6 ?
H220a C220 H220b . . . 108.1 ?
Ru2 P22 C220 . . . 108.5(4) ?
Ru2 P22 C2211 . . . 118.0(3) ?
Ru2 P22 C2221 . . . 120.6(4) ?
C220 P22 C2211 . . . 105.0(5) ?
C220 P22 C2221 . . . 102.7(4) ?
C2211 P22 C2221 . . . 100.0(5) ?
P22 C2211 C2212 . . . 124.2(7) ?
P22 C2211 C2216 . . . 118.6(8) ?
C2212 C2211 C2216 . . . 117.2(9) ?
C2211 C2212 C2213 . . . 121.5(9) ?
C2211 C2212 H2212 . . . 118.4 ?
C2213 C2212 H2212 . . . 120.2 ?
C2212 C2213 C2214 . . . 120.0(12) ?
C2212 C2213 H2213 . . . 121.5 ?
C2214 C2213 H2213 . . . 118.5 ?
C2213 C2214 C2215 . . . 120.4(12) ?
C2213 C2214 H2214 . . . 121.7 ?
C2215 C2214 H2214 . . . 117.9 ?
C2214 C2215 C2216 . . . 118.0(9) ?
C2214 C2215 H2215 . . . 121.6 ?
C2216 C2215 H2215 . . . 120.4 ?
C2211 C2216 C2215 . . . 122.9(10) ?
C2211 C2216 H2216 . . . 117.6 ?
C2215 C2216 H2216 . . . 119.5 ?
P22 C2221 C2222 . . . 122.1(9) ?
P22 C2221 C2226 . . . 121.0(8) ?
C2222 C2221 C2226 . . . 116.9(10) ?
C2221 C2222 C2223 . . . 121.9(11) ?
C2221 C2222 H2222 . . . 120.5 ?
C2223 C2222 H2222 . . . 117.6 ?
C2222 C2223 C2224 . . . 120.1(11) ?
C2222 C2223 H2223 . . . 119.8 ?
C2224 C2223 H2223 . . . 120.1 ?
C2223 C2224 C2225 . . . 119.1(10) ?
C2223 C2224 H2224 . . . 119.0 ?
C2225 C2224 H2224 . . . 121.9 ?
C2224 C2225 C2226 . . . 120.7(12) ?
C2224 C2225 H2225 . . . 120.1 ?
C2226 C2225 H2225 . . . 119.2 ?
C2221 C2226 C2225 . . . 121.4(11) ?
C2221 C2226 H2226 . . . 120.1 ?
C2225 C2226 H2226 . . . 118.5 ?
Ru1 C101 C102 . . . 70.9(7) ?
Ru1 C101 C105 . . . 71.3(6) ?
Ru1 C101 H101 . . . 122.6 ?
C102 C101 C105 . . . 107.1(9) ?
C102 C101 H101 . . . 126.4 ?
C105 C101 H101 . . . 126.5 ?
Ru1 C102 C101 . . . 72.4(6) ?
Ru1 C102 C103 . . . 72.7(5) ?
Ru1 C102 H102 . . . 122.6 ?
C101 C102 C103 . . . 109.6(9) ?
C101 C102 H102 . . . 123.9 ?
C103 C102 H102 . . . 126.5 ?
Ru1 C103 C102 . . . 71.3(5) ?
Ru1 C103 C104 . . . 71.7(5) ?
Ru1 C103 H103 . . . 120.8 ?
C102 C103 C104 . . . 107.5(8) ?
C102 C103 H103 . . . 126.2 ?
C104 C103 H103 . . . 126.3 ?
Ru1 C104 C103 . . . 71.7(5) ?
Ru1 C104 C105 . . . 71.6(6) ?
Ru1 C104 H104 . . . 125.1 ?
C103 C104 C105 . . . 108.8(9) ?
C103 C104 H104 . . . 126.0 ?
C105 C104 H104 . . . 125.1 ?
Ru1 C105 C101 . . . 71.7(7) ?
Ru1 C105 C104 . . . 71.9(6) ?
Ru1 C105 H105 . . . 121.4 ?
C101 C105 C104 . . . 107.0(9) ?
C101 C105 H105 . . . 127.1 ?
C104 C105 H105 . . . 125.8 ?
Ru2 C201 C202 . . . 70.7(5) ?
Ru2 C201 C205 . . . 71.2(6) ?
Ru2 C201 H201 . . . 122.1 ?
C202 C201 C205 . . . 105.7(10) ?
C202 C201 H201 . . . 127.8 ?
C205 C201 H201 . . . 126.6 ?
Ru2 C202 C201 . . . 72.3(5) ?
Ru2 C202 C203 . . . 73.0(5) ?
Ru2 C202 H202 . . . 122.2 ?
C201 C202 C203 . . . 110.1(10) ?
C201 C202 H202 . . . 125.9 ?
C203 C202 H202 . . . 124.0 ?
Ru2 C203 C202 . . . 71.4(5) ?
Ru2 C203 C204 . . . 72.3(5) ?
Ru2 C203 H203 . . . 121.9 ?
C202 C203 C204 . . . 107.9(10) ?
C202 C203 H203 . . . 125.3 ?
C204 C203 H203 . . . 126.8 ?
Ru2 C204 C203 . . . 70.7(6) ?
Ru2 C204 C205 . . . 71.2(6) ?
Ru2 C204 H204 . . . 125.7 ?
C203 C204 C205 . . . 107.9(10) ?
C203 C204 H204 . . . 126.5 ?
C205 C204 H204 . . . 125.6 ?
Ru2 C205 C201 . . . 71.4(6) ?
Ru2 C205 C204 . . . 73.0(7) ?
Ru2 C205 H205 . . . 120.9 ?
C201 C205 C204 . . . 108.5(10) ?
C201 C205 H205 . . . 125.3 ?
C204 C205 H205 . . . 126.2 ?

loop_
_geom_bond_atom_site_label_1
_geom_bond_atom_site_label_2
_geom_bond_site_symmetry_1
_geom_bond_site_symmetry_2
_geom_bond_distance
_geom_bond_publ_flag
Ru1 P11 . . 2.228(3) ?
Ru1 P12 . . 2.256(3) ?
Ru1 C1 . . 2.016(7) ?
Ru1 C101 . . 2.250(12) ?
Ru1 C102 . . 2.230(10) ?
Ru1 C103 . . 2.248(8) ?
Ru1 C104 . . 2.247(10) ?
Ru1 C105 . . 2.244(10) ?
Ru2 C4 . . 2.007(8) ?
Ru2 P21 . . 2.246(3) ?
Ru2 P22 . . 2.258(3) ?
Ru2 C201 . . 2.244(9) ?
Ru2 C202 . . 2.223(9) ?
Ru2 C203 . . 2.243(9) ?
Ru2 C204 . . 2.265(10) ?
Ru2 C205 . . 2.241(12) ?
P11 C1111 . . 1.834(10) ?
P11 C1121 . . 1.811(10) ?
P11 C110 . . 1.851(12) ?
C1111 C1112 . . 1.383(14) ?
C1111 C1116 . . 1.410(16) ?
C1112 C1113 . . 1.384(14) ?
C1112 H1112 . . .973 ?
C1113 C1114 . . 1.388(17) ?
C1113 H1113 . . .981 ?
C1114 C1115 . . 1.359(16) ?
C1114 H1114 . . .970 ?
C1115 C1116 . . 1.407(13) ?
C1115 H1115 . . .959 ?
C1116 H1116 . . .964 ?
C1121 C1122 . . 1.411(17) ?
C1121 C1126 . . 1.393(16) ?
C1122 C1123 . . 1.371(15) ?
C1122 H1122 . . .956 ?
C1123 C1124 . . 1.385(17) ?
C1123 H1123 . . .977 ?
C1124 C1125 . . 1.398(17) ?
C1124 H1124 . . .966 ?
C1125 C1126 . . 1.372(15) ?
C1125 H1125 . . .966 ?
C1126 H1126 . . .963 ?
C110 C120 . . 1.522(16) ?
C110 H110a . . .959 ?
C110 H110b . . .965 ?
C120 P12 . . 1.845(11) ?
C120 H120a . . .959 ?
C120 H120b . . .955 ?
P12 C1211 . . 1.831(9) ?
P12 C1221 . . 1.846(10) ?
C1211 C1212 . . 1.443(17) ?
C1211 C1216 . . 1.362(14) ?
C1212 C1213 . . 1.375(15) ?
C1212 H1212 . . .965 ?
C1213 C1214 . . 1.361(17) ?
C1213 H1213 . . .950 ?
C1214 C1215 . . 1.41(2) ?
C1214 H1214 . . .963 ?
C1215 C1216 . . 1.392(15) ?
C1215 H1215 . . .961 ?
C1216 H1216 . . .942 ?
C1221 C1222 . . 1.390(16) ?
C1221 C1226 . . 1.389(16) ?
C1222 C1223 . . 1.388(15) ?
C1222 H1222 . . .963 ?
C1223 C1224 . . 1.330(18) ?
C1223 H1223 . . .964 ?
C1224 C1225 . . 1.39(2) ?
C1224 H1224 . . .955 ?
C1225 C1226 . . 1.376(17) ?
C1225 H1225 . . .971 ?
C1226 H1226 . . .972 ?
C1 C2 . . 1.216(10) ?
C2 C3 . . 1.396(10) ?
C3 C4 . . 1.220(11) ?
P21 C2111 . . 1.831(10) ?
P21 C2121 . . 1.818(11) ?
P21 C210 . . 1.863(11) ?
C2111 C2112 . . 1.415(15) ?
C2111 C2116 . . 1.386(14) ?
C2112 C2113 . . 1.381(15) ?
C2112 H2112 . . .962 ?
C2113 C2114 . . 1.367(16) ?
C2113 H2113 . . .961 ?
C2114 C2115 . . 1.390(15) ?
C2114 H2114 . . .975 ?
C2115 C2116 . . 1.368(14) ?
C2115 H2115 . . .958 ?
C2116 H2116 . . .959 ?
C2121 C2122 . . 1.371(13) ?
C2121 C2126 . . 1.421(15) ?
C2122 C2123 . . 1.394(18) ?
C2122 H2122 . . .970 ?
C2123 C2124 . . 1.375(17) ?
C2123 H2123 . . .962 ?
C2124 C2125 . . 1.364(15) ?
C2124 H2124 . . .964 ?
C2125 C2126 . . 1.395(17) ?
C2125 H2125 . . .949 ?
C2126 H2126 . . .997 ?
C210 C220 . . 1.522(15) ?
C210 H210a . . .964 ?
C210 H210b . . .962 ?
C220 P22 . . 1.836(10) ?
C220 H220a . . .958 ?
C220 H220b . . .958 ?
P22 C2211 . . 1.825(10) ?
P22 C2221 . . 1.803(11) ?
C2211 C2212 . . 1.406(15) ?
C2211 C2216 . . 1.387(13) ?
C2212 C2213 . . 1.368(16) ?
C2212 H2212 . . .981 ?
C2213 C2214 . . 1.374(16) ?
C2213 H2213 . . .962 ?
C2214 C2215 . . 1.419(18) ?
C2214 H2214 . . .977 ?
C2215 C2216 . . 1.366(16) ?
C2215 H2215 . . .978 ?
C2216 H2216 . . .957 ?
C2221 C2222 . . 1.381(16) ?
C2221 C2226 . . 1.438(16) ?
C2222 C2223 . . 1.384(15) ?
C2222 H2222 . . .957 ?
C2223 C2224 . . 1.407(18) ?
C2223 H2223 . . .964 ?
C2224 C2225 . . 1.385(18) ?
C2224 H2224 . . .975 ?
C2225 C2226 . . 1.364(16) ?
C2225 H2225 . . .961 ?
C2226 H2226 . . .953 ?
C101 C102 . . 1.410(16) ?
C101 C105 . . 1.428(16) ?
C101 H101 . . .959 ?
C102 C103 . . 1.384(15) ?
C102 H102 . . .974 ?
C103 C104 . . 1.412(14) ?
C103 H103 . . .971 ?
C104 C105 . . 1.409(15) ?
C104 H104 . . .948 ?
C105 H105 . . .953 ?
C201 C202 . . 1.418(15) ?
C201 C205 . . 1.436(18) ?
C201 H201 . . .961 ?
C202 C203 . . 1.364(16) ?
C202 H202 . . .948 ?
C203 C204 . . 1.431(16) ?
C203 H203 . . .980 ?
C204 C205 . . 1.384(18) ?
C204 H204 . . .980 ?
C205 H205 . . .978 ?
